data_4135030
loop_
_publ_author_name
'Liu, Wenqi'
'Stern, Charlotte L.'
'Stoddart, J. Fraser'

_publ_section_title
;
 Suit[4]ane.
;
_journal_name_full 'Journal of the American Chemical Society'
_journal_paper_doi 10.1021/jacs.0c03408
_journal_year 2020
_chemical_formula_moiety 'C96 H76 N8, C32 H20 Br2 N4, 8(F6 P), 2(C2 H3 N)'
_chemical_formula_sum 'C132 H102 Br2 F48 N14 P8'
_chemical_formula_weight 3203.85
_space_group_crystal_system monoclinic
_space_group_IT_number 14
_space_group_name_Hall '-P 2ybc'
_space_group_name_H-M_alt 'P 1 21/c 1'
_atom_sites_solution_hydrogens geom
_atom_sites_solution_primary dual
_audit_creation_date 2020-01-02
_audit_creation_method
;
Olex2 1.2
(compiled 2018.05.29 svn.r3508 for OlexSys, GUI svn.r5506)
;
_cell_angle_alpha 90
_cell_angle_beta 118.600(5)
_cell_angle_gamma 90
_cell_formula_units_Z 2
_cell_length_a 20.5852(9)
_cell_length_b 21.9306(5)
_cell_length_c 21.2989(7)
_cell_measurement_reflns_used 16288
_cell_measurement_temperature 99.98(13)
_cell_measurement_theta_max 32.7330
_cell_measurement_theta_min 2.1550
_cell_volume 8442.1(6)
_computing_cell_refinement 'CrysAlisPro 1.171.40.68a (Rigaku OD, 2019)'
_computing_data_collection 'CrysAlisPro 1.171.40.68a (Rigaku OD, 2019)'
_computing_data_reduction 'CrysAlisPro 1.171.40.68a (Rigaku OD, 2019)'
_computing_molecular_graphics 'Olex2 (Dolomanov et al., 2009)'
_computing_publication_material 'Olex2 (Dolomanov et al., 2009)'
_computing_structure_refinement 'XL (Sheldrick, 2008)'
_computing_structure_solution 'ShelXT (Sheldrick, 2015)'
_diffrn_ambient_environment N~2~
_diffrn_ambient_temperature 99.98(13)
_diffrn_detector 'Hybrid Pixel Array Detector'
_diffrn_detector_area_resol_mean 10.0000
_diffrn_detector_type HyPix
_diffrn_measured_fraction_theta_full 0.932
_diffrn_measured_fraction_theta_max 0.933
_diffrn_measurement_details
;
List of Runs (angles in degrees, time in seconds):

  # Type    Start    End  Width  t~exp~   \w     \q     \k     \f   Frames
--------------------------------------------------------------------------
  1  \w    -48.00   4.00   0.50  178.93    --   24.71 -19.00  60.00  104
  2  \w    -41.00  38.00   0.50  178.93    --   24.71 -54.00 133.00  158
  3  \w      1.00  39.00   0.50  178.93    --   24.71-104.00  45.00   76
  4  \w    -87.00 -50.00   0.50  178.93    --  -25.33-178.00-120.00   74
;
_diffrn_measurement_device 'four-circle diffractometer'
_diffrn_measurement_device_type 'XtaLAB Synergy, Single source at offset/far, HyPix'
_diffrn_measurement_method '\w scans'
_diffrn_orient_matrix_type 'CrysAlisPro convention (1999,Acta A55,543-557)'
_diffrn_orient_matrix_UB_11 0.0386851000
_diffrn_orient_matrix_UB_12 -0.0031452000
_diffrn_orient_matrix_UB_13 0.0221688000
_diffrn_orient_matrix_UB_21 0.0022938000
_diffrn_orient_matrix_UB_22 0.0309815000
_diffrn_orient_matrix_UB_23 0.0104179000
_diffrn_orient_matrix_UB_31 -0.0058928000
_diffrn_orient_matrix_UB_32 -0.0087393000
_diffrn_orient_matrix_UB_33 0.0289885000
_diffrn_radiation_monochromator mirror
_diffrn_radiation_probe x-ray
_diffrn_radiation_type MoK\a
_diffrn_radiation_wavelength 0.71073
_diffrn_reflns_av_R_equivalents 0.0280
_diffrn_reflns_av_unetI/netI 0.0412
_diffrn_reflns_Laue_measured_fraction_full 0.932
_diffrn_reflns_Laue_measured_fraction_max 0.933
_diffrn_reflns_limit_h_max 21
_diffrn_reflns_limit_h_min -27
_diffrn_reflns_limit_k_max 29
_diffrn_reflns_limit_k_min -28
_diffrn_reflns_limit_l_max 28
_diffrn_reflns_limit_l_min -20
_diffrn_reflns_number 44295
_diffrn_reflns_point_group_measured_fraction_full 0.932
_diffrn_reflns_point_group_measured_fraction_max 0.933
_diffrn_reflns_theta_full 25.242
_diffrn_reflns_theta_max 28.282
_diffrn_reflns_theta_min 2.128
_diffrn_source 'micro-focus sealed X-ray tube'
_diffrn_source_type 'PhotonJet (Mo) X-ray Source'
_exptl_absorpt_coefficient_mu 0.654
_exptl_absorpt_correction_T_max 1.000
_exptl_absorpt_correction_T_min 0.191
_exptl_absorpt_correction_type gaussian
_exptl_absorpt_process_details
;
CrysAlisPro 1.171.40.68a (Rigaku Oxford Diffraction, 2019)
Numerical absorption correction based on gaussian integration over
			a multifaceted crystal model
Empirical absorption correction using spherical harmonics,
 implemented in SCALE3 ABSPACK scaling algorithm.
;
_exptl_crystal_colour 'clear red'
_exptl_crystal_density_diffrn 1.260
_exptl_crystal_description plate
_exptl_crystal_F_000 3228
_exptl_crystal_recrystallization_method 'The material was recrystallised from --- by as supplied'
_exptl_crystal_size_max 0.449
_exptl_crystal_size_mid 0.274
_exptl_crystal_size_min 0.094
_refine_diff_density_max 1.304
_refine_diff_density_min -1.996
_refine_diff_density_rms 0.114
_refine_ls_extinction_method none
_refine_ls_goodness_of_fit_ref 1.294
_refine_ls_hydrogen_treatment constr
_refine_ls_matrix_type full
_refine_ls_number_parameters 994
_refine_ls_number_reflns 19562
_refine_ls_number_restraints 74
_refine_ls_restrained_S_all 1.311
_refine_ls_R_factor_all 0.1297
_refine_ls_R_factor_gt 0.1002
_refine_ls_shift/su_max 0.004
_refine_ls_shift/su_mean 0.000
_refine_ls_structure_factor_coef Fsqd
_refine_ls_weighting_details 'w=1/[\s^2^(Fo^2^)+(0.2000P)^2^] where P=(Fo^2^+2Fc^2^)/3'
_refine_ls_weighting_scheme calc
_refine_ls_wR_factor_gt 0.3196
_refine_ls_wR_factor_ref 0.3448
_reflns_Friedel_coverage 0.000
_reflns_number_gt 12728
_reflns_number_total 19562
_reflns_threshold_expression 'I > 2\s(I)'
_cod_data_source_file ja0c03408_si_002.cif
_cod_data_source_block cx1748
_cod_database_code 4135030
_shelx_shelxl_version_number 2017/1
_chemical_oxdiff_formula C128H96Br2F48N12P8
_shelx_space_group_comment
;
The symmetry employed for this shelxl refinement is uniquely defined
by the following loop, which should always be used as a source of
symmetry information in preference to the above space-group names.
They are only intended as comments.
;
_diffrn_oxdiff_digest_frames
;
0130920009b4496aa22408d1c377a0ae5f004125255
;
_reflns_odcompleteness_completeness 93.24
_reflns_odcompleteness_iscentric 1
_reflns_odcompleteness_theta 28.22
_olex2_refinement_description
;
1. Fixed Uiso
 At 1.2 times of:
  All C(H) groups, All C(H,H) groups, All N(H) groups
 At 1.5 times of:
  All C(H,H,H) groups
2. Restrained distances
 P4-F19 \\sim P4-F19A
 with sigma of 0.02
 P4-F23 \\sim P4-F23A
 with sigma of 0.02
 P4-F20 \\sim P4-F20A
 with sigma of 0.02
 P4-F21 \\sim P4-F21A
 with sigma of 0.02
 P2-F9 \\sim P2-F9A
 with sigma of 0.02
 P2-F12 \\sim P2-F12A
 with sigma of 0.02
 P2-F11 \\sim P2-F11A
 with sigma of 0.02
 P2-F10 \\sim P2-F10A
 with sigma of 0.02
3. Uiso/Uaniso restraints and constraints
F7 \\sim F8 \\sim F9 \\sim F9A \\sim F10 \\sim F10A \\sim F11 \\sim F11A \\sim
F12 \\sim F12A: within 2A with sigma of 0.01 and sigma for terminal atoms of
0.02
4. Others
 Sof(F19A)=Sof(F20A)=Sof(F21A)=Sof(F23A)=1-FVAR(1)
 Sof(F19)=Sof(F20)=Sof(F21)=Sof(F23)=FVAR(1)
 Sof(F9A)=Sof(F10A)=Sof(F11A)=Sof(F12A)=1-FVAR(2)
 Sof(F9)=Sof(F10)=Sof(F11)=Sof(F12)=FVAR(2)
 Fixed Sof: H5A(0.5) H6A(0.5)
5.a Secondary CH2 refined with riding coordinates:
 C1(H1A,H1B), C18(H18A,H18B), C25(H25A,H25B), C42(H42A,H42B)
5.b Aromatic/amide H refined with riding coordinates:
 C2(H2), C3(H3), C5(H5), C6(H6), C8(H8), C10(H10), C12(H12), C14(H14),
 C15(H15), C16(H16), C17(H17), C20(H20), C21(H21), C23(H23), C24(H24), C26(H26),
  C27(H27), C29(H29), C30(H30), C32(H32), C34(H34), C36(H36), C38(H38),
 C39(H39), C40(H40), C41(H41), C44(H44), C45(H45), C47(H47), C48(H48), N5(H5A),
 N6(H6A), C50(H50), C51(H51), C55(H55), C56(H56), C60(H60), C61(H61), C62(H62),
 C63(H63), C64(H64)
5.c Idealised Me refined as rotating group:
 C2S(H2SA,H2SB,H2SC)
;
_olex2_date_sample_data_collection 2019-12-26
_olex2_date_sample_submission 2019-12-19
_olex2_diffrn_ambient_temperature_device 'Oxford Cryosystems'
_olex2_exptl_crystal_mounting_method 'The crystal was mounted on a MITIGEN holder with Paratone oil'
_olex2_submission_original_sample_id cx1748
_olex2_submission_special_instructions 'No special instructions were received'
_oxdiff_exptl_absorpt_empirical_details
;
Empirical correction (ABSPACK) includes:
- Absorption correction using spherical harmonics
- Frame scaling
;
_oxdiff_exptl_absorpt_empirical_full_max 1.317
_oxdiff_exptl_absorpt_empirical_full_min 0.730

loop_
_space_group_symop_operation_xyz
'x, y, z'
'-x, y+1/2, -z+1/2'
'-x, -y, -z'
'x, -y-1/2, z-1/2'

loop_
_atom_site_label
_atom_site_type_symbol
_atom_site_fract_x
_atom_site_fract_y
_atom_site_fract_z
_atom_site_U_iso_or_equiv
_atom_site_adp_type
_atom_site_occupancy
_atom_site_site_symmetry_order
_atom_site_calc_flag
_atom_site_refinement_flags_posn
_atom_site_refinement_flags_adp
_atom_site_refinement_flags_occupancy
_atom_site_disorder_assembly
_atom_site_disorder_group
N1 N 0.5502(2) 0.37277(14) 0.87394(16) 0.0417(8) Uani 1 1 d . . . . .
N2 N 0.90418(18) 0.63034(17) 0.81064(17) 0.0504(9) Uani 1 1 d . . . . .
N3 N 0.1422(2) 0.55895(18) 0.4401(2) 0.0502(9) Uani 1 1 d . . . . .
N4 N 0.4985(2) 0.81556(14) 0.38377(17) 0.0421(8) Uani 1 1 d . . . . .
C1 C 0.5320(3) 0.31292(17) 0.8954(2) 0.0437(9) Uani 1 1 d . . . . .
H1A H 0.487725 0.316789 0.900352 0.052 Uiso 1 1 calc R . . . .
H1B H 0.572351 0.300035 0.941063 0.052 Uiso 1 1 calc R . . . .
C2 C 0.4964(3) 0.41237(18) 0.8362(2) 0.0450(9) Uani 1 1 d . . . . .
H2 H 0.448967 0.405742 0.829651 0.054 Uiso 1 1 calc R . . . .
C3 C 0.5113(2) 0.46408(17) 0.8064(2) 0.0396(8) Uani 1 1 d . . . . .
H3 H 0.473619 0.491648 0.780092 0.048 Uiso 1 1 calc R . . . .
C4 C 0.5816(2) 0.47416(15) 0.81598(17) 0.0325(7) Uani 1 1 d . . . . .
C5 C 0.6376(2) 0.43327(16) 0.85887(18) 0.0377(8) Uani 1 1 d . . . . .
H5 H 0.685958 0.439633 0.867973 0.045 Uiso 1 1 calc R . . . .
C6 C 0.6201(2) 0.38303(17) 0.88774(19) 0.0432(9) Uani 1 1 d . . . . .
H6 H 0.657299 0.356188 0.916995 0.052 Uiso 1 1 calc R . . . .
C7 C 0.5974(2) 0.52407(14) 0.77790(16) 0.0281(7) Uani 1 1 d . . . . .
C8 C 0.5408(2) 0.54608(13) 0.71340(16) 0.0267(6) Uani 1 1 d . . . . .
H8 H 0.492690 0.532327 0.697446 0.032 Uiso 1 1 calc R . . . .
C9 C 0.55486(19) 0.58852(13) 0.67209(15) 0.0249(6) Uani 1 1 d . . . . .
C10 C 0.62787(19) 0.60830(14) 0.69864(15) 0.0280(7) Uani 1 1 d . . . . .
H10 H 0.638702 0.636518 0.672381 0.034 Uiso 1 1 calc R . . . .
C11 C 0.6855(2) 0.58687(14) 0.76383(16) 0.0292(7) Uani 1 1 d . . . . .
C12 C 0.6693(2) 0.54534(14) 0.80327(16) 0.0312(7) Uani 1 1 d . . . . .
H12 H 0.706682 0.531573 0.847007 0.037 Uiso 1 1 calc R . . . .
C13 C 0.7614(2) 0.60503(16) 0.78577(17) 0.0381(8) Uani 1 1 d . . . . .
C14 C 0.7794(2) 0.65914(17) 0.76142(19) 0.0424(9) Uani 1 1 d . . . . .
H14 H 0.742718 0.687870 0.736543 0.051 Uiso 1 1 calc R . . . .
C15 C 0.8506(2) 0.66985(18) 0.7741(2) 0.0467(10) Uani 1 1 d . . . . .
H15 H 0.861145 0.705290 0.756710 0.056 Uiso 1 1 calc R . . . .
C16 C 0.8922(2) 0.5806(2) 0.8408(2) 0.0566(13) Uani 1 1 d . . . . .
H16 H 0.931421 0.555039 0.869196 0.068 Uiso 1 1 calc R . . . .
C17 C 0.8215(2) 0.56741(19) 0.8296(2) 0.0473(10) Uani 1 1 d . . . . .
H17 H 0.813789 0.533372 0.851211 0.057 Uiso 1 1 calc R . . . .
C18 C 0.9770(2) 0.6357(2) 0.8105(2) 0.0608(14) Uani 1 1 d . . . . .
H18A H 1.017352 0.624990 0.857067 0.073 Uiso 1 1 calc R . . . .
H18B H 0.984408 0.677279 0.799629 0.073 Uiso 1 1 calc R . . . .
C19 C 0.9752(2) 0.5927(2) 0.7541(2) 0.0521(11) Uani 1 1 d . . . . .
C20 C 0.9362(2) 0.6109(2) 0.6817(2) 0.0592(12) Uani 1 1 d . . . . .
H20 H 0.917904 0.650368 0.669444 0.071 Uiso 1 1 calc R . . . .
C21 C 0.9259(3) 0.5683(2) 0.6293(3) 0.0599(13) Uani 1 1 d . . . . .
H21 H 0.900097 0.579786 0.581505 0.072 Uiso 1 1 calc R . . . .
C22 C 0.9529(2) 0.5094(3) 0.6463(3) 0.0577(12) Uani 1 1 d . . . . .
C23 C 0.9933(2) 0.4927(3) 0.7176(3) 0.0655(14) Uani 1 1 d . . . . .
H23 H 1.013355 0.453727 0.729902 0.079 Uiso 1 1 calc R . . . .
C24 C 1.0036(2) 0.5351(2) 0.7712(3) 0.0590(12) Uani 1 1 d . . . . .
H24 H 1.030125 0.523792 0.819020 0.071 Uiso 1 1 calc R . . . .
C25 C 0.0646(3) 0.5368(3) 0.4117(3) 0.0680(14) Uani 1 1 d . . . . .
H25A H 0.030560 0.570819 0.392839 0.082 Uiso 1 1 calc R . . . .
H25B H 0.058651 0.518407 0.450127 0.082 Uiso 1 1 calc R . . . .
C26 C 0.1600(2) 0.5939(2) 0.3984(2) 0.0542(11) Uani 1 1 d . . . . .
H26 H 0.123182 0.604839 0.353075 0.065 Uiso 1 1 calc R . . . .
C27 C 0.2303(2) 0.61355(19) 0.4210(2) 0.0435(9) Uani 1 1 d . . . . .
H27 H 0.240836 0.637909 0.391202 0.052 Uiso 1 1 calc R . . . .
C28 C 0.2872(2) 0.59732(16) 0.48880(19) 0.0372(8) Uani 1 1 d . . . . .
C29 C 0.2673(2) 0.5611(2) 0.5314(2) 0.0486(10) Uani 1 1 d . . . . .
H29 H 0.302665 0.550083 0.577340 0.058 Uiso 1 1 calc R . . . .
C30 C 0.1944(3) 0.5417(2) 0.5043(2) 0.0546(11) Uani 1 1 d . . . . .
H30 H 0.181947 0.516221 0.531842 0.066 Uiso 1 1 calc R . . . .
C31 C 0.3640(2) 0.61785(15) 0.51521(16) 0.0301(7) Uani 1 1 d . . . . .
C32 C 0.37979(19) 0.66284(14) 0.47816(15) 0.0285(7) Uani 1 1 d . . . . .
H32 H 0.341690 0.679323 0.436592 0.034 Uiso 1 1 calc R . . . .
C33 C 0.45239(19) 0.68343(14) 0.50293(15) 0.0258(6) Uani 1 1 d . . . . .
C34 C 0.50923(19) 0.65854(13) 0.56551(15) 0.0257(6) Uani 1 1 d . . . . .
H34 H 0.557498 0.672227 0.582321 0.031 Uiso 1 1 calc R . . . .
C35 C 0.49432(18) 0.61284(13) 0.60357(15) 0.0249(6) Uani 1 1 d . . . . .
C36 C 0.42200(19) 0.59297(14) 0.57680(16) 0.0277(6) Uani 1 1 d . . . . .
H36 H 0.411795 0.562040 0.600670 0.033 Uiso 1 1 calc R . . . .
C37 C 0.4692(2) 0.73117(15) 0.46335(16) 0.0321(7) Uani 1 1 d . . . . .
C38 C 0.4136(3) 0.7682(2) 0.4120(2) 0.0542(12) Uani 1 1 d . . . . .
H38 H 0.365146 0.764432 0.403664 0.065 Uiso 1 1 calc R . . . .
C39 C 0.4303(3) 0.8099(2) 0.3741(3) 0.0609(13) Uani 1 1 d . . . . .
H39 H 0.393028 0.834665 0.340911 0.073 Uiso 1 1 calc R . . . .
C40 C 0.5537(2) 0.78490(18) 0.43526(18) 0.0426(9) Uani 1 1 d . . . . .
H40 H 0.602041 0.791967 0.444646 0.051 Uiso 1 1 calc R . . . .
C41 C 0.5395(2) 0.74246(17) 0.47506(17) 0.0377(8) Uani 1 1 d . . . . .
H41 H 0.578794 0.720969 0.510739 0.045 Uiso 1 1 calc R . . . .
C42 C 0.5118(3) 0.85428(17) 0.3332(2) 0.0447(9) Uani 1 1 d . . . . .
H42A H 0.561400 0.871162 0.357263 0.054 Uiso 1 1 calc R . . . .
H42B H 0.476702 0.887718 0.315737 0.054 Uiso 1 1 calc R . . . .
C43 C 0.5025(2) 0.81427(17) 0.27147(19) 0.0398(9) Uani 1 1 d . . . . .
C44 C 0.4317(2) 0.80789(18) 0.2119(2) 0.0435(9) Uani 1 1 d . . . . .
H44 H 0.391940 0.830359 0.208679 0.052 Uiso 1 1 calc R . . . .
C45 C 0.4223(2) 0.76722(17) 0.15767(19) 0.0411(9) Uani 1 1 d . . . . .
H45 H 0.375748 0.762991 0.118064 0.049 Uiso 1 1 calc R . . . .
C46 C 0.4802(2) 0.73338(17) 0.16149(18) 0.0389(8) Uani 1 1 d . . . . .
C47 C 0.5515(2) 0.74097(19) 0.2206(2) 0.0437(9) Uani 1 1 d . . . . .
H47 H 0.591511 0.719219 0.223143 0.052 Uiso 1 1 calc R . . . .
C48 C 0.5613(2) 0.78092(18) 0.27440(19) 0.0433(9) Uani 1 1 d . . . . .
H48 H 0.608170 0.785645 0.313442 0.052 Uiso 1 1 calc R . . . .
Br1 Br 0.73282(4) 0.42246(3) 0.73910(3) 0.0828(3) Uani 1 1 d . . . . .
N5 N 0.5141(2) 0.44146(17) 0.58090(17) 0.0505(10) Uani 1 1 d . . . . .
H5A H 0.507988 0.467888 0.548680 0.061 Uiso 0.5 1 calc R . P . .
N6 N 0.6128(2) 0.51953(18) 0.55233(17) 0.0540(10) Uani 1 1 d . . . . .
H6A H 0.566140 0.511939 0.530973 0.065 Uiso 0.5 1 calc R . P . .
C49 C 0.4610(3) 0.4085(2) 0.5843(2) 0.0609(15) Uani 1 1 d . . . . .
C50 C 0.4946(3) 0.3687(2) 0.6473(2) 0.0642(15) Uani 1 1 d . . . . .
H50 H 0.469928 0.341560 0.662047 0.077 Uiso 1 1 calc R . . . .
C51 C 0.5668(3) 0.3789(2) 0.6790(2) 0.0622(14) Uani 1 1 d . . . . .
H51 H 0.601989 0.359506 0.720045 0.075 Uiso 1 1 calc R . . . .
C52 C 0.5816(3) 0.42476(19) 0.6398(2) 0.0536(12) Uani 1 1 d . . . . .
C53 C 0.6492(3) 0.4505(2) 0.6556(2) 0.0570(13) Uani 1 1 d . . . . .
C54 C 0.6649(3) 0.4948(2) 0.6156(2) 0.0566(13) Uani 1 1 d . . . . .
C55 C 0.7357(3) 0.5190(3) 0.6338(2) 0.0678(15) Uani 1 1 d . . . . .
H55 H 0.779841 0.509580 0.674398 0.081 Uiso 1 1 calc R . . . .
C56 C 0.7272(3) 0.5586(3) 0.5807(3) 0.0649(14) Uani 1 1 d . . . . .
H56 H 0.763786 0.581256 0.577655 0.078 Uiso 1 1 calc R . . . .
C57 C 0.6483(3) 0.5577(2) 0.5300(2) 0.0549(12) Uani 1 1 d . . . . .
C58 C 0.6172(3) 0.5921(2) 0.4659(2) 0.0541(12) Uani 1 1 d . . . . .
C59 C 0.6652(3) 0.6285(2) 0.4495(3) 0.0638(14) Uani 1 1 d . . . . .
C60 C 0.7062(4) 0.6780(3) 0.4919(4) 0.0851(19) Uani 1 1 d . . . . .
H60 H 0.702411 0.687521 0.532574 0.102 Uiso 1 1 calc R . . . .
C61 C 0.7515(4) 0.7124(4) 0.4759(5) 0.103(2) Uani 1 1 d . . . . .
H61 H 0.779455 0.744268 0.505239 0.124 Uiso 1 1 calc R . . . .
C62 C 0.7539(4) 0.6968(4) 0.4098(5) 0.108(3) Uani 1 1 d . . . . .
H62 H 0.782861 0.719829 0.396048 0.129 Uiso 1 1 calc R . . . .
C63 C 0.7153(4) 0.6504(3) 0.3698(4) 0.0867(18) Uani 1 1 d . . . . .
H63 H 0.718352 0.641048 0.328658 0.104 Uiso 1 1 calc R . . . .
C64 C 0.6713(3) 0.6160(3) 0.3870(3) 0.0731(16) Uani 1 1 d . . . . .
H64 H 0.644681 0.583738 0.357572 0.088 Uiso 1 1 calc R . . . .
P1 P 0.31150(6) 0.53623(6) 0.74046(6) 0.0473(3) Uani 1 1 d . . . . .
F1 F 0.24440(16) 0.52376(17) 0.66397(14) 0.0726(9) Uani 1 1 d . . . . .
F2 F 0.38172(16) 0.54868(15) 0.81811(13) 0.0651(8) Uani 1 1 d . . . . .
F3 F 0.33220(17) 0.46622(13) 0.75068(16) 0.0622(7) Uani 1 1 d . . . . .
F4 F 0.25853(18) 0.52707(16) 0.77532(16) 0.0729(9) Uani 1 1 d . . . . .
F5 F 0.29593(17) 0.60791(14) 0.73414(18) 0.0724(8) Uani 1 1 d . . . . .
F6 F 0.36617(14) 0.54667(12) 0.70585(12) 0.0492(6) Uani 1 1 d . . . . .
P2 P 0.86759(11) 0.43400(9) 0.98389(8) 0.1073(8) Uani 1 1 d D . . . .
F7 F 0.8084(2) 0.48845(16) 0.95829(16) 0.1073(15) Uani 1 1 d . U . . .
F8 F 0.9253(2) 0.3786(2) 1.0081(2) 0.134(2) Uani 1 1 d . U . . .
F9 F 0.8559(4) 0.4157(4) 1.0482(4) 0.108(3) Uani 0.613(7) 1 d D U P A 1
F9A F 0.7981(6) 0.3965(5) 0.9854(8) 0.116(5) Uani 0.387(7) 1 d D U P A 2
F10 F 0.8070(4) 0.3871(3) 0.9324(5) 0.123(4) Uani 0.613(7) 1 d D U P A 1
F10A F 0.8262(8) 0.4278(5) 0.9076(5) 0.107(4) Uani 0.387(7) 1 d D U P A 2
F11 F 0.8908(6) 0.4482(4) 0.9226(4) 0.119(3) Uani 0.613(7) 1 d D U P A 1
F11A F 0.9071(7) 0.4984(6) 0.9972(8) 0.120(4) Uani 0.387(7) 1 d D U P A 2
F12 F 0.9354(4) 0.4748(3) 1.0371(4) 0.103(2) Uani 0.613(7) 1 d D U P A 1
F12A F 0.8795(9) 0.4580(8) 1.0658(5) 0.166(6) Uani 0.387(7) 1 d D U P A 2
P3 P 1.00050(12) 0.80303(8) 0.72287(9) 0.0948(7) Uani 1 1 d . . . . .
F13 F 0.9900(4) 0.7859(3) 0.6512(3) 0.190(3) Uani 1 1 d . . . . .
F14 F 1.0080(2) 0.8282(3) 0.7947(2) 0.1222(16) Uani 1 1 d . . . . .
F15 F 1.0521(3) 0.7496(2) 0.7635(4) 0.150(2) Uani 1 1 d . . . . .
F16 F 0.9333(3) 0.7641(2) 0.7091(4) 0.159(2) Uani 1 1 d . . . . .
F17 F 0.9448(3) 0.8619(2) 0.6888(3) 0.159(3) Uani 1 1 d . . . . .
F18 F 1.0717(3) 0.8440(2) 0.7424(3) 0.1413(19) Uani 1 1 d . . . . .
P4 P 0.70555(7) 0.81262(5) 0.64988(6) 0.0461(3) Uani 1 1 d D . . . .
F19 F 0.6801(6) 0.8216(4) 0.5702(3) 0.067(3) Uani 0.615(14) 1 d D . P B 1
F19A F 0.7060(10) 0.8009(9) 0.5776(8) 0.085(6) Uani 0.385(14) 1 d D . P B 2
F20 F 0.7404(5) 0.7981(2) 0.7354(2) 0.074(3) Uani 0.615(14) 1 d D . P B 1
F20A F 0.6864(10) 0.8277(10) 0.7144(7) 0.131(9) Uani 0.385(14) 1 d D . P B 2
F21 F 0.6470(5) 0.8520(2) 0.6536(6) 0.096(4) Uani 0.615(14) 1 d D . P B 1
F21A F 0.6189(5) 0.8382(4) 0.5970(9) 0.104(5) Uani 0.385(14) 1 d D . P B 2
F22 F 0.65958(15) 0.75069(11) 0.63709(12) 0.0528(6) Uani 1 1 d . . . . .
F23 F 0.7728(4) 0.7693(3) 0.6529(4) 0.068(2) Uani 0.615(14) 1 d D . P B 1
F23A F 0.7795(5) 0.7882(4) 0.6970(9) 0.094(7) Uani 0.385(14) 1 d D . P B 2
F24 F 0.7504(3) 0.87451(14) 0.66354(19) 0.0967(13) Uani 1 1 d . . . . .
N1S N 0.9059(3) 0.5564(3) 0.4464(3) 0.0921(17) Uani 1 1 d . . . . .
C1S C 0.8861(3) 0.5746(3) 0.3908(4) 0.084(2) Uani 1 1 d . . . . .
C2S C 0.8565(4) 0.5893(4) 0.3163(4) 0.098(2) Uani 1 1 d . . . . .
H2SA H 0.804080 0.595391 0.295276 0.147 Uiso 1 1 calc GR . . . .
H2SB H 0.866346 0.556365 0.292286 0.147 Uiso 1 1 calc GR . . . .
H2SC H 0.879427 0.625857 0.311546 0.147 Uiso 1 1 calc GR . . . .

loop_
_atom_site_aniso_label
_atom_site_aniso_U_11
_atom_site_aniso_U_22
_atom_site_aniso_U_33
_atom_site_aniso_U_23
_atom_site_aniso_U_13
_atom_site_aniso_U_12
N1 0.062(2) 0.0341(16) 0.0326(14) 0.0119(12) 0.0256(14) -0.0015(16)
N2 0.0382(17) 0.048(2) 0.0399(16) 0.0100(14) -0.0014(13) -0.0168(16)
N3 0.0336(17) 0.057(2) 0.056(2) 0.0025(17) 0.0182(15) -0.0007(16)
N4 0.063(2) 0.0305(15) 0.0411(16) 0.0076(12) 0.0317(15) -0.0009(16)
C1 0.062(2) 0.038(2) 0.0382(18) 0.0158(15) 0.0294(18) -0.0019(19)
C2 0.061(3) 0.040(2) 0.049(2) 0.0138(17) 0.039(2) 0.010(2)
C3 0.059(2) 0.0314(17) 0.0427(19) 0.0075(14) 0.0355(18) 0.0065(18)
C4 0.051(2) 0.0233(15) 0.0275(14) 0.0064(12) 0.0225(14) 0.0019(15)
C5 0.048(2) 0.0307(17) 0.0328(17) 0.0090(13) 0.0183(15) -0.0026(16)
C6 0.061(2) 0.0327(18) 0.0321(17) 0.0132(14) 0.0193(16) 0.0007(18)
C7 0.0455(19) 0.0170(13) 0.0257(14) 0.0032(11) 0.0201(13) 0.0033(13)
C8 0.0388(17) 0.0196(14) 0.0282(14) 0.0016(11) 0.0213(13) 0.0044(13)
C9 0.0412(17) 0.0154(12) 0.0226(13) -0.0004(10) 0.0187(12) 0.0024(13)
C10 0.0399(17) 0.0207(14) 0.0245(14) 0.0022(11) 0.0162(13) 0.0015(13)
C11 0.0399(18) 0.0191(13) 0.0271(14) 0.0003(11) 0.0147(13) 0.0010(13)
C12 0.048(2) 0.0207(14) 0.0225(13) 0.0009(11) 0.0149(13) 0.0037(14)
C13 0.049(2) 0.0295(17) 0.0246(15) 0.0044(12) 0.0082(14) -0.0055(16)
C14 0.045(2) 0.0298(18) 0.0412(19) 0.0036(14) 0.0113(16) -0.0093(16)
C15 0.046(2) 0.038(2) 0.0393(19) 0.0077(15) 0.0064(16) -0.0138(18)
C16 0.039(2) 0.051(2) 0.049(2) 0.0248(18) -0.0033(18) -0.0092(19)
C17 0.039(2) 0.044(2) 0.0390(19) 0.0193(16) 0.0030(16) -0.0071(18)
C18 0.033(2) 0.068(3) 0.051(2) 0.018(2) -0.0044(17) -0.022(2)
C19 0.0303(18) 0.063(3) 0.048(2) 0.0091(19) 0.0066(16) -0.020(2)
C20 0.041(2) 0.064(3) 0.057(3) 0.017(2) 0.0104(19) -0.012(2)
C21 0.045(2) 0.070(3) 0.052(2) 0.010(2) 0.012(2) -0.011(2)
C22 0.0294(19) 0.071(3) 0.067(3) 0.007(2) 0.0187(19) -0.005(2)
C23 0.028(2) 0.068(3) 0.079(3) 0.019(3) 0.008(2) 0.000(2)
C24 0.034(2) 0.066(3) 0.053(2) 0.014(2) 0.0002(18) -0.006(2)
C25 0.038(2) 0.070(3) 0.088(4) 0.005(3) 0.024(2) -0.004(2)
C26 0.037(2) 0.056(3) 0.055(2) 0.009(2) 0.0098(18) 0.002(2)
C27 0.0358(19) 0.0377(19) 0.047(2) 0.0071(16) 0.0117(16) 0.0019(17)
C28 0.0388(19) 0.0278(16) 0.0376(18) 0.0006(13) 0.0123(15) 0.0019(15)
C29 0.038(2) 0.061(3) 0.044(2) 0.0090(18) 0.0170(17) -0.007(2)
C30 0.043(2) 0.066(3) 0.054(2) 0.005(2) 0.0218(19) -0.010(2)
C31 0.0397(18) 0.0215(14) 0.0284(14) -0.0024(12) 0.0156(13) 0.0030(14)
C32 0.0380(17) 0.0223(14) 0.0234(13) -0.0006(11) 0.0133(12) 0.0076(13)
C33 0.0376(17) 0.0216(14) 0.0242(13) 0.0006(11) 0.0197(12) 0.0046(13)
C34 0.0359(16) 0.0202(14) 0.0258(14) 0.0015(11) 0.0186(12) 0.0035(13)
C35 0.0390(17) 0.0155(12) 0.0223(13) -0.0024(10) 0.0163(12) 0.0021(13)
C36 0.0366(17) 0.0174(13) 0.0297(15) 0.0020(11) 0.0164(13) 0.0013(13)
C37 0.051(2) 0.0232(15) 0.0263(14) 0.0056(12) 0.0225(14) 0.0096(15)
C38 0.057(3) 0.062(3) 0.060(2) 0.034(2) 0.041(2) 0.022(2)
C39 0.072(3) 0.056(3) 0.070(3) 0.039(2) 0.046(3) 0.030(3)
C40 0.052(2) 0.042(2) 0.0322(17) 0.0055(15) 0.0187(16) -0.0117(18)
C41 0.044(2) 0.0393(19) 0.0252(15) 0.0077(13) 0.0131(14) -0.0064(16)
C42 0.065(3) 0.0316(18) 0.0436(19) 0.0134(15) 0.0314(19) 0.0028(19)
C43 0.056(2) 0.0345(18) 0.0361(17) 0.0136(14) 0.0281(17) -0.0067(18)
C44 0.049(2) 0.0360(19) 0.048(2) 0.0177(16) 0.0246(18) 0.0024(18)
C45 0.048(2) 0.0378(19) 0.0358(17) 0.0157(15) 0.0192(16) -0.0024(17)
C46 0.052(2) 0.0337(18) 0.0348(17) 0.0149(14) 0.0243(16) -0.0042(17)
C47 0.053(2) 0.043(2) 0.0399(19) 0.0168(16) 0.0266(17) 0.0038(19)
C48 0.050(2) 0.042(2) 0.0350(18) 0.0139(15) 0.0185(16) -0.0047(18)
Br1 0.0829(4) 0.0867(5) 0.0521(3) -0.0008(2) 0.0109(3) 0.0368(3)
N5 0.057(2) 0.0432(18) 0.0338(16) -0.0133(14) 0.0077(15) 0.0190(18)
N6 0.059(2) 0.052(2) 0.0332(16) -0.0155(15) 0.0074(15) 0.0260(19)
C49 0.074(3) 0.054(3) 0.0341(19) -0.0148(18) 0.009(2) 0.033(3)
C50 0.093(4) 0.047(2) 0.039(2) -0.0064(18) 0.021(2) 0.025(3)
C51 0.077(3) 0.045(2) 0.039(2) -0.0139(18) 0.006(2) 0.022(2)
C52 0.069(3) 0.043(2) 0.0334(18) -0.0133(16) 0.0128(19) 0.024(2)
C53 0.058(3) 0.055(3) 0.0289(17) -0.0132(17) -0.0028(17) 0.030(2)
C54 0.058(3) 0.060(3) 0.038(2) -0.0199(19) 0.0121(18) 0.025(2)
C55 0.062(3) 0.081(4) 0.045(2) -0.021(2) 0.014(2) 0.022(3)
C56 0.056(3) 0.071(3) 0.052(3) -0.017(2) 0.013(2) 0.020(3)
C57 0.052(2) 0.055(3) 0.044(2) -0.0182(19) 0.0122(19) 0.019(2)
C58 0.060(3) 0.052(2) 0.043(2) -0.0140(18) 0.0184(19) 0.023(2)
C59 0.062(3) 0.059(3) 0.062(3) -0.006(2) 0.022(2) 0.025(3)
C60 0.066(4) 0.092(5) 0.089(4) -0.021(3) 0.031(3) 0.019(4)
C61 0.082(5) 0.088(5) 0.141(7) -0.005(5) 0.054(5) -0.003(4)
C62 0.074(4) 0.110(6) 0.148(7) 0.033(6) 0.061(5) 0.012(5)
C63 0.087(4) 0.073(4) 0.097(4) 0.004(4) 0.042(4) 0.015(4)
C64 0.074(4) 0.076(4) 0.069(3) 0.002(3) 0.035(3) 0.033(3)
P1 0.0476(6) 0.0517(6) 0.0505(6) -0.0122(5) 0.0298(5) -0.0102(5)
F1 0.0510(15) 0.112(3) 0.0516(15) -0.0094(15) 0.0219(12) -0.0303(17)
F2 0.0619(17) 0.089(2) 0.0481(14) -0.0218(13) 0.0291(13) -0.0206(16)
F3 0.0693(17) 0.0518(15) 0.0817(18) -0.0025(13) 0.0493(15) -0.0103(14)
F4 0.0721(19) 0.095(2) 0.0731(18) -0.0171(16) 0.0522(16) -0.0150(18)
F5 0.0612(17) 0.0571(17) 0.112(2) -0.0097(16) 0.0525(18) 0.0031(15)
F6 0.0465(13) 0.0603(15) 0.0461(12) -0.0043(11) 0.0264(10) -0.0067(12)
P2 0.0927(12) 0.0948(12) 0.0578(8) 0.0448(8) -0.0257(8) -0.0359(10)
F7 0.141(3) 0.068(2) 0.0476(16) 0.0154(14) -0.0079(18) -0.032(2)
F8 0.097(3) 0.135(4) 0.112(3) 0.079(3) 0.003(2) -0.002(3)
F9 0.081(4) 0.116(5) 0.098(5) 0.065(4) 0.020(3) -0.021(4)
F9A 0.097(7) 0.075(6) 0.114(8) 0.063(6) 0.000(6) -0.024(5)
F10 0.096(5) 0.063(4) 0.105(5) -0.008(4) -0.035(4) 0.006(4)
F10A 0.136(8) 0.083(6) 0.065(5) 0.049(4) 0.018(5) 0.016(6)
F11 0.172(7) 0.113(5) 0.109(5) 0.078(4) 0.097(5) 0.092(5)
F11A 0.092(6) 0.129(8) 0.100(7) 0.013(6) 0.015(6) -0.024(6)
F12 0.070(4) 0.099(5) 0.080(4) 0.015(3) -0.011(3) -0.029(3)
F12A 0.143(9) 0.152(9) 0.080(6) 0.061(6) -0.045(6) -0.033(8)
P3 0.1154(15) 0.0733(10) 0.0690(9) 0.0133(8) 0.0227(9) -0.0375(11)
F13 0.238(7) 0.200(6) 0.081(3) -0.021(4) 0.035(4) -0.030(6)
F14 0.077(2) 0.154(4) 0.109(3) 0.026(3) 0.023(2) -0.005(3)
F15 0.087(3) 0.115(4) 0.240(6) 0.078(4) 0.073(4) 0.011(3)
F16 0.110(4) 0.080(3) 0.237(6) 0.038(3) 0.043(4) -0.033(3)
F17 0.148(4) 0.073(3) 0.156(4) 0.026(3) -0.008(3) -0.027(3)
F18 0.154(4) 0.110(3) 0.163(4) -0.058(3) 0.078(4) -0.076(3)
P4 0.0662(7) 0.0332(5) 0.0443(5) 0.0003(4) 0.0308(5) -0.0093(5)
F19 0.086(6) 0.071(5) 0.037(2) 0.018(3) 0.025(3) -0.022(4)
F19A 0.102(12) 0.097(12) 0.092(9) -0.049(8) 0.076(9) -0.061(9)
F20 0.124(7) 0.041(3) 0.037(2) -0.0004(18) 0.022(3) -0.022(3)
F20A 0.152(14) 0.20(2) 0.058(7) -0.055(10) 0.062(9) -0.107(15)
F21 0.122(7) 0.034(3) 0.196(12) 0.006(4) 0.128(8) 0.014(4)
F21A 0.068(6) 0.054(5) 0.166(12) -0.051(6) 0.037(7) 0.004(5)
F22 0.0627(15) 0.0423(13) 0.0425(12) 0.0087(9) 0.0164(11) -0.0171(12)
F23 0.062(4) 0.070(4) 0.074(4) 0.015(3) 0.034(3) 0.005(3)
F23A 0.061(5) 0.030(4) 0.104(12) 0.029(5) -0.029(6) -0.016(4)
F24 0.161(4) 0.0485(16) 0.091(2) -0.0155(16) 0.068(2) -0.048(2)
N1S 0.062(3) 0.099(4) 0.098(4) 0.016(3) 0.024(3) -0.021(3)
C1S 0.048(3) 0.112(5) 0.091(4) 0.040(4) 0.032(3) 0.017(3)
C2S 0.061(4) 0.143(7) 0.093(5) 0.016(4) 0.040(3) 0.006(4)

loop_
_atom_type_symbol
_atom_type_description
_atom_type_scat_dispersion_real
_atom_type_scat_dispersion_imag
_atom_type_scat_source
C C 0.0033 0.0016 'International Tables Vol C Tables 4.2.6.8 and 6.1.1.4'
H H 0.0000 0.0000 'International Tables Vol C Tables 4.2.6.8 and 6.1.1.4'
Br Br -0.2901 2.4595 'International Tables Vol C Tables 4.2.6.8 and 6.1.1.4'
F F 0.0171 0.0103 'International Tables Vol C Tables 4.2.6.8 and 6.1.1.4'
N N 0.0061 0.0033 'International Tables Vol C Tables 4.2.6.8 and 6.1.1.4'
P P 0.1023 0.0942 'International Tables Vol C Tables 4.2.6.8 and 6.1.1.4'

loop_
_exptl_crystal_face_index_h
_exptl_crystal_face_index_k
_exptl_crystal_face_index_l
_exptl_crystal_face_perp_dist
-1 1 1 0.1245
1 -1 -1 0.0860
0 -1 1 0.1993
0 1 -1 0.1764
-1 0 0 0.0462
1 0 0 0.0481

loop_
_geom_angle_atom_site_label_1
_geom_angle_atom_site_label_2
_geom_angle_atom_site_label_3
_geom_angle
_geom_angle_site_symmetry_1
_geom_angle_site_symmetry_3
_geom_angle_publ_flag
C2 N1 C1 119.9(4) . . ?
C2 N1 C6 121.1(3) . . ?
C6 N1 C1 118.7(3) . . ?
C15 N2 C16 121.3(4) . . ?
C15 N2 C18 119.8(4) . . ?
C16 N2 C18 118.3(4) . . ?
C26 N3 C25 119.7(4) . . ?
C30 N3 C25 120.3(4) . . ?
C30 N3 C26 119.9(4) . . ?
C39 N4 C40 120.4(3) . . ?
C39 N4 C42 119.2(4) . . ?
C40 N4 C42 120.3(4) . . ?
N1 C1 H1A 110.0 . . ?
N1 C1 H1B 110.0 . . ?
N1 C1 C46 108.3(3) . 3_666 ?
H1A C1 H1B 108.4 . . ?
C46 C1 H1A 110.0 3_666 . ?
C46 C1 H1B 110.0 3_666 . ?
N1 C2 H2 119.9 . . ?
N1 C2 C3 120.1(4) . . ?
C3 C2 H2 119.9 . . ?
C2 C3 H3 119.9 . . ?
C4 C3 C2 120.2(4) . . ?
C4 C3 H3 119.9 . . ?
C3 C4 C5 118.1(3) . . ?
C3 C4 C7 121.7(3) . . ?
C5 C4 C7 120.0(3) . . ?
C4 C5 H5 120.3 . . ?
C6 C5 C4 119.3(4) . . ?
C6 C5 H5 120.3 . . ?
N1 C6 C5 120.9(4) . . ?
N1 C6 H6 119.6 . . ?
C5 C6 H6 119.6 . . ?
C8 C7 C4 119.6(3) . . ?
C12 C7 C4 120.3(3) . . ?
C12 C7 C8 119.9(3) . . ?
C7 C8 H8 119.3 . . ?
C7 C8 C9 121.4(3) . . ?
C9 C8 H8 119.3 . . ?
C8 C9 C35 121.6(3) . . ?
C10 C9 C8 117.2(3) . . ?
C10 C9 C35 121.2(3) . . ?
C9 C10 H10 119.0 . . ?
C9 C10 C11 122.1(3) . . ?
C11 C10 H10 119.0 . . ?
C10 C11 C13 119.6(3) . . ?
C12 C11 C10 119.0(3) . . ?
C12 C11 C13 121.3(3) . . ?
C7 C12 H12 119.8 . . ?
C11 C12 C7 120.4(3) . . ?
C11 C12 H12 119.8 . . ?
C14 C13 C11 122.8(3) . . ?
C17 C13 C11 121.4(3) . . ?
C17 C13 C14 115.7(4) . . ?
C13 C14 H14 119.6 . . ?
C15 C14 C13 120.8(4) . . ?
C15 C14 H14 119.6 . . ?
N2 C15 C14 120.8(4) . . ?
N2 C15 H15 119.6 . . ?
C14 C15 H15 119.6 . . ?
N2 C16 H16 119.9 . . ?
N2 C16 C17 120.2(4) . . ?
C17 C16 H16 119.9 . . ?
C13 C17 H17 119.7 . . ?
C16 C17 C13 120.6(4) . . ?
C16 C17 H17 119.7 . . ?
N2 C18 H18A 110.1 . . ?
N2 C18 H18B 110.1 . . ?
N2 C18 C19 107.9(3) . . ?
H18A C18 H18B 108.4 . . ?
C19 C18 H18A 110.1 . . ?
C19 C18 H18B 110.1 . . ?
C20 C19 C18 118.3(4) . . ?
C24 C19 C18 121.3(4) . . ?
C24 C19 C20 120.0(5) . . ?
C19 C20 H20 120.8 . . ?
C21 C20 C19 118.3(5) . . ?
C21 C20 H20 120.8 . . ?
C20 C21 H21 119.0 . . ?
C22 C21 C20 122.0(4) . . ?
C22 C21 H21 119.0 . . ?
C21 C22 C23 119.2(5) . . ?
C21 C22 C25 120.5(4) . 3_666 ?
C23 C22 C25 120.3(5) . 3_666 ?
C22 C23 H23 120.3 . . ?
C22 C23 C24 119.4(5) . . ?
C24 C23 H23 120.3 . . ?
C19 C24 C23 121.1(4) . . ?
C19 C24 H24 119.5 . . ?
C23 C24 H24 119.5 . . ?
N3 C25 C22 109.9(4) . 3_666 ?
N3 C25 H25A 109.7 . . ?
N3 C25 H25B 109.7 . . ?
C22 C25 H25A 109.7 3_666 . ?
C22 C25 H25B 109.7 3_666 . ?
H25A C25 H25B 108.2 . . ?
N3 C26 H26 119.1 . . ?
N3 C26 C27 121.8(4) . . ?
C27 C26 H26 119.1 . . ?
C26 C27 H27 119.8 . . ?
C26 C27 C28 120.4(4) . . ?
C28 C27 H27 119.8 . . ?
C27 C28 C29 116.8(4) . . ?
C27 C28 C31 122.0(3) . . ?
C29 C28 C31 121.2(3) . . ?
C28 C29 H29 120.2 . . ?
C30 C29 C28 119.7(4) . . ?
C30 C29 H29 120.2 . . ?
N3 C30 C29 121.3(4) . . ?
N3 C30 H30 119.3 . . ?
C29 C30 H30 119.3 . . ?
C32 C31 C28 119.9(3) . . ?
C36 C31 C28 121.3(3) . . ?
C36 C31 C32 118.8(3) . . ?
C31 C32 H32 119.7 . . ?
C31 C32 C33 120.7(3) . . ?
C33 C32 H32 119.7 . . ?
C32 C33 C37 120.6(3) . . ?
C34 C33 C32 119.3(3) . . ?
C34 C33 C37 120.1(3) . . ?
C33 C34 H34 119.6 . . ?
C33 C34 C35 120.8(3) . . ?
C35 C34 H34 119.6 . . ?
C34 C35 C9 120.4(3) . . ?
C36 C35 C9 121.3(3) . . ?
C36 C35 C34 118.2(3) . . ?
C31 C36 H36 118.9 . . ?
C35 C36 C31 122.1(3) . . ?
C35 C36 H36 118.9 . . ?
C38 C37 C33 121.8(3) . . ?
C41 C37 C33 122.5(3) . . ?
C41 C37 C38 115.7(3) . . ?
C37 C38 H38 119.8 . . ?
C39 C38 C37 120.4(4) . . ?
C39 C38 H38 119.8 . . ?
N4 C39 C38 121.2(4) . . ?
N4 C39 H39 119.4 . . ?
C38 C39 H39 119.4 . . ?
N4 C40 H40 119.9 . . ?
N4 C40 C41 120.1(4) . . ?
C41 C40 H40 119.9 . . ?
C37 C41 C40 121.7(4) . . ?
C37 C41 H41 119.1 . . ?
C40 C41 H41 119.1 . . ?
N4 C42 H42A 110.1 . . ?
N4 C42 H42B 110.1 . . ?
N4 C42 C43 107.8(3) . . ?
H42A C42 H42B 108.5 . . ?
C43 C42 H42A 110.1 . . ?
C43 C42 H42B 110.1 . . ?
C44 C43 C42 119.1(4) . . ?
C48 C43 C42 121.3(4) . . ?
C48 C43 C44 119.4(4) . . ?
C43 C44 H44 120.6 . . ?
C45 C44 C43 118.9(4) . . ?
C45 C44 H44 120.6 . . ?
C44 C45 H45 119.2 . . ?
C46 C45 C44 121.5(4) . . ?
C46 C45 H45 119.2 . . ?
C45 C46 C1 120.7(4) . 3_666 ?
C45 C46 C47 119.4(4) . . ?
C47 C46 C1 119.8(4) . 3_666 ?
C46 C47 H47 120.3 . . ?
C48 C47 C46 119.4(4) . . ?
C48 C47 H47 120.3 . . ?
C43 C48 H48 119.3 . . ?
C47 C48 C43 121.3(4) . . ?
C47 C48 H48 119.3 . . ?
C49 N5 H5A 126.4 . . ?
C49 N5 C52 107.2(4) . . ?
C52 N5 H5A 126.4 . . ?
C54 N6 H6A 126.4 . . ?
C57 N6 H6A 126.4 . . ?
C57 N6 C54 107.1(4) . . ?
N5 C49 C50 109.3(4) . . ?
N5 C49 C58 127.8(5) . 3_666 ?
C58 C49 C50 122.9(6) 3_666 . ?
C49 C50 H50 126.6 . . ?
C51 C50 C49 106.8(5) . . ?
C51 C50 H50 126.6 . . ?
C50 C51 H51 125.6 . . ?
C50 C51 C52 108.8(4) . . ?
C52 C51 H51 125.6 . . ?
N5 C52 C51 108.0(5) . . ?
C53 C52 N5 124.1(5) . . ?
C53 C52 C51 127.9(4) . . ?
C52 C53 Br1 116.9(4) . . ?
C52 C53 C54 128.3(4) . . ?
C54 C53 Br1 114.7(4) . . ?
N6 C54 C53 124.2(5) . . ?
N6 C54 C55 109.8(5) . . ?
C55 C54 C53 126.0(4) . . ?
C54 C55 H55 126.2 . . ?
C56 C55 C54 107.7(5) . . ?
C56 C55 H55 126.2 . . ?
C55 C56 H56 127.5 . . ?
C55 C56 C57 105.0(6) . . ?
C57 C56 H56 127.5 . . ?
N6 C57 C56 110.4(5) . . ?
N6 C57 C58 127.2(4) . . ?
C58 C57 C56 122.4(6) . . ?
C57 C58 C49 122.6(5) . 3_666 ?
C57 C58 C59 119.0(4) . . ?
C59 C58 C49 118.4(5) . 3_666 ?
C60 C59 C58 122.9(5) . . ?
C60 C59 C64 117.2(6) . . ?
C64 C59 C58 119.9(5) . . ?
C59 C60 H60 118.7 . . ?
C61 C60 C59 122.6(7) . . ?
C61 C60 H60 118.7 . . ?
C60 C61 H61 121.7 . . ?
C60 C61 C62 116.7(7) . . ?
C62 C61 H61 121.7 . . ?
C61 C62 H62 119.6 . . ?
C63 C62 C61 120.8(8) . . ?
C63 C62 H62 119.6 . . ?
C62 C63 H63 119.1 . . ?
C62 C63 C64 121.7(8) . . ?
C64 C63 H63 119.1 . . ?
C59 C64 H64 119.5 . . ?
C63 C64 C59 121.0(6) . . ?
C63 C64 H64 119.5 . . ?
F1 P1 F2 178.57(17) . . ?
F1 P1 F3 91.08(19) . . ?
F1 P1 F4 90.17(17) . . ?
F1 P1 F5 92.44(19) . . ?
F1 P1 F6 90.59(14) . . ?
F2 P1 F6 88.06(14) . . ?
F3 P1 F2 88.46(17) . . ?
F3 P1 F4 90.73(18) . . ?
F3 P1 F5 176.27(19) . . ?
F3 P1 F6 89.99(15) . . ?
F4 P1 F2 91.18(16) . . ?
F4 P1 F6 178.94(18) . . ?
F5 P1 F2 87.99(18) . . ?
F5 P1 F4 90.50(18) . . ?
F5 P1 F6 88.72(16) . . ?
F7 P2 F9A 81.6(4) . . ?
F7 P2 F11 93.0(3) . . ?
F7 P2 F12A 80.4(5) . . ?
F8 P2 F7 178.7(3) . . ?
F8 P2 F9A 97.5(5) . . ?
F8 P2 F11 86.9(3) . . ?
F8 P2 F12A 100.5(5) . . ?
F9 P2 F7 94.6(4) . . ?
F9 P2 F8 85.6(4) . . ?
F9 P2 F10 92.2(6) . . ?
F9 P2 F11 172.0(4) . . ?
F9 P2 F12 88.3(4) . . ?
F9A P2 F12A 80.7(8) . . ?
F10 P2 F7 91.7(3) . . ?
F10 P2 F8 87.0(3) . . ?
F10 P2 F11 90.3(6) . . ?
F10 P2 F12 173.1(4) . . ?
F10A P2 F7 75.1(6) . . ?
F10A P2 F8 103.9(6) . . ?
F10A P2 F9A 85.7(8) . . ?
F10A P2 F11A 105.2(7) . . ?
F10A P2 F12A 153.4(8) . . ?
F11A P2 F7 68.8(6) . . ?
F11A P2 F8 112.3(6) . . ?
F11A P2 F9A 144.0(8) . . ?
F11A P2 F12A 74.6(8) . . ?
F12 P2 F7 95.0(3) . . ?
F12 P2 F8 86.3(4) . . ?
F12 P2 F11 88.2(5) . . ?
F13 P3 F14 173.7(4) . . ?
F13 P3 F15 96.1(4) . . ?
F13 P3 F16 89.3(4) . . ?
F13 P3 F17 91.0(4) . . ?
F13 P3 F18 94.3(4) . . ?
F14 P3 F17 82.9(3) . . ?
F14 P3 F18 84.2(3) . . ?
F15 P3 F14 90.0(3) . . ?
F15 P3 F17 172.7(4) . . ?
F15 P3 F18 88.9(3) . . ?
F16 P3 F14 92.3(4) . . ?
F16 P3 F15 90.0(3) . . ?
F16 P3 F17 88.7(3) . . ?
F16 P3 F18 176.4(4) . . ?
F18 P3 F17 91.9(3) . . ?
F19 P4 F20 173.4(5) . . ?
F19 P4 F22 93.4(4) . . ?
F19 P4 F23 87.3(4) . . ?
F19 P4 F24 87.3(4) . . ?
F19A P4 F20A 167.9(9) . . ?
F19A P4 F21A 84.3(8) . . ?
F19A P4 F22 88.5(6) . . ?
F19A P4 F24 92.5(6) . . ?
F20 P4 F23 86.1(4) . . ?
F20A P4 F21A 83.8(9) . . ?
F21 P4 F19 97.2(5) . . ?
F21 P4 F20 89.3(5) . . ?
F21 P4 F22 94.2(3) . . ?
F21 P4 F23 175.4(5) . . ?
F21 P4 F24 84.9(3) . . ?
F22 P4 F20 86.1(2) . . ?
F22 P4 F20A 87.4(5) . . ?
F22 P4 F21A 79.6(4) . . ?
F22 P4 F23 86.3(3) . . ?
F23A P4 F19A 96.9(10) . . ?
F23A P4 F20A 95.0(9) . . ?
F23A P4 F21A 177.4(6) . . ?
F23A P4 F22 98.1(3) . . ?
F23A P4 F24 82.2(3) . . ?
F24 P4 F20 93.2(3) . . ?
F24 P4 F20A 91.5(5) . . ?
F24 P4 F21A 100.0(4) . . ?
F24 P4 F22 178.8(2) . . ?
F24 P4 F23 94.6(3) . . ?
N1S C1S C2S 171.8(9) . . ?
C1S C2S H2SA 109.5 . . ?
C1S C2S H2SB 109.5 . . ?
C1S C2S H2SC 109.5 . . ?
H2SA C2S H2SB 109.5 . . ?
H2SA C2S H2SC 109.5 . . ?
H2SB C2S H2SC 109.5 . . ?

loop_
_geom_bond_atom_site_label_1
_geom_bond_atom_site_label_2
_geom_bond_distance
_geom_bond_site_symmetry_2
_geom_bond_publ_flag
N1 C1 1.496(4) . ?
N1 C2 1.332(5) . ?
N1 C6 1.342(6) . ?
N2 C15 1.324(5) . ?
N2 C16 1.347(5) . ?
N2 C18 1.506(6) . ?
N3 C25 1.493(6) . ?
N3 C26 1.349(6) . ?
N3 C30 1.328(6) . ?
N4 C39 1.324(6) . ?
N4 C40 1.324(5) . ?
N4 C42 1.497(5) . ?
C1 H1A 0.9700 . ?
C1 H1B 0.9700 . ?
C1 C46 1.508(6) 3_666 ?
C2 H2 0.9300 . ?
C2 C3 1.403(5) . ?
C3 H3 0.9300 . ?
C3 C4 1.379(6) . ?
C4 C5 1.399(5) . ?
C4 C7 1.488(4) . ?
C5 H5 0.9300 . ?
C5 C6 1.390(5) . ?
C6 H6 0.9300 . ?
C7 C8 1.395(4) . ?
C7 C12 1.390(5) . ?
C8 H8 0.9300 . ?
C8 C9 1.403(4) . ?
C9 C10 1.398(5) . ?
C9 C35 1.492(4) . ?
C10 H10 0.9300 . ?
C10 C11 1.407(4) . ?
C11 C12 1.384(5) . ?
C11 C13 1.456(5) . ?
C12 H12 0.9300 . ?
C13 C14 1.414(5) . ?
C13 C17 1.406(5) . ?
C14 H14 0.9300 . ?
C14 C15 1.377(6) . ?
C15 H15 0.9300 . ?
C16 H16 0.9300 . ?
C16 C17 1.388(6) . ?
C17 H17 0.9300 . ?
C18 H18A 0.9700 . ?
C18 H18B 0.9700 . ?
C18 C19 1.513(8) . ?
C19 C20 1.413(6) . ?
C19 C24 1.365(7) . ?
C20 H20 0.9300 . ?
C20 C21 1.392(8) . ?
C21 H21 0.9300 . ?
C21 C22 1.385(7) . ?
C22 C23 1.387(7) . ?
C22 C25 1.501(8) 3_666 ?
C23 H23 0.9300 . ?
C23 C24 1.409(8) . ?
C24 H24 0.9300 . ?
C25 H25A 0.9700 . ?
C25 H25B 0.9700 . ?
C26 H26 0.9300 . ?
C26 C27 1.359(6) . ?
C27 H27 0.9300 . ?
C27 C28 1.401(5) . ?
C28 C29 1.406(6) . ?
C28 C31 1.473(5) . ?
C29 H29 0.9300 . ?
C29 C30 1.392(6) . ?
C30 H30 0.9300 . ?
C31 C32 1.395(5) . ?
C31 C36 1.395(4) . ?
C32 H32 0.9300 . ?
C32 C33 1.400(5) . ?
C33 C34 1.397(4) . ?
C33 C37 1.485(4) . ?
C34 H34 0.9300 . ?
C34 C35 1.412(4) . ?
C35 C36 1.385(5) . ?
C36 H36 0.9300 . ?
C37 C38 1.402(5) . ?
C37 C41 1.370(5) . ?
C38 H38 0.9300 . ?
C38 C39 1.367(6) . ?
C39 H39 0.9300 . ?
C40 H40 0.9300 . ?
C40 C41 1.381(5) . ?
C41 H41 0.9300 . ?
C42 H42A 0.9700 . ?
C42 H42B 0.9700 . ?
C42 C43 1.514(6) . ?
C43 C44 1.408(6) . ?
C43 C48 1.390(6) . ?
C44 H44 0.9300 . ?
C44 C45 1.397(6) . ?
C45 H45 0.9300 . ?
C45 C46 1.372(6) . ?
C46 C47 1.414(6) . ?
C47 H47 0.9300 . ?
C47 C48 1.379(6) . ?
C48 H48 0.9300 . ?
Br1 C53 1.890(4) . ?
N5 H5A 0.8600 . ?
N5 C49 1.342(7) . ?
N5 C52 1.403(6) . ?
N6 H6A 0.8600 . ?
N6 C54 1.370(5) . ?
N6 C57 1.339(7) . ?
C49 C50 1.466(6) . ?
C49 C58 1.444(7) 3_666 ?
C50 H50 0.9300 . ?
C50 C51 1.324(8) . ?
C51 H51 0.9300 . ?
C51 C52 1.431(8) . ?
C52 C53 1.385(8) . ?
C53 C54 1.428(8) . ?
C54 C55 1.419(8) . ?
C55 H55 0.9300 . ?
C55 C56 1.370(8) . ?
C56 H56 0.9300 . ?
C56 C57 1.458(7) . ?
C57 C58 1.415(7) . ?
C58 C59 1.440(8) . ?
C59 C60 1.405(8) . ?
C59 C64 1.420(7) . ?
C60 H60 0.9300 . ?
C60 C61 1.364(10) . ?
C61 H61 0.9300 . ?
C61 C62 1.473(12) . ?
C62 H62 0.9300 . ?
C62 C63 1.320(11) . ?
C63 H63 0.9300 . ?
C63 C64 1.359(9) . ?
C64 H64 0.9300 . ?
P1 F1 1.576(3) . ?
P1 F2 1.616(3) . ?
P1 F3 1.580(3) . ?
P1 F4 1.599(3) . ?
P1 F5 1.597(3) . ?
P1 F6 1.630(3) . ?
P2 F7 1.603(5) . ?
P2 F8 1.603(6) . ?
P2 F9 1.553(7) . ?
P2 F9A 1.664(10) . ?
P2 F10 1.584(6) . ?
P2 F10A 1.434(9) . ?
P2 F11 1.620(7) . ?
P2 F11A 1.586(11) . ?
P2 F12 1.588(6) . ?
P2 F12A 1.724(14) . ?
P3 F13 1.483(6) . ?
P3 F14 1.564(6) . ?
P3 F15 1.540(5) . ?
P3 F16 1.529(5) . ?
P3 F17 1.647(6) . ?
P3 F18 1.596(5) . ?
P4 F19 1.530(6) . ?
P4 F19A 1.565(11) . ?
P4 F20 1.637(5) . ?
P4 F20A 1.635(10) . ?
P4 F21 1.516(5) . ?
P4 F21A 1.685(9) . ?
P4 F22 1.602(2) . ?
P4 F23 1.656(6) . ?
P4 F23A 1.467(8) . ?
P4 F24 1.589(3) . ?
N1S C1S 1.126(8) . ?
C1S C2S 1.438(9) . ?
C2S H2SA 0.9600 . ?
C2S H2SB 0.9600 . ?
C2S H2SC 0.9600 . ?

loop_
_geom_torsion_atom_site_label_1
_geom_torsion_atom_site_label_2
_geom_torsion_atom_site_label_3
_geom_torsion_atom_site_label_4
_geom_torsion
_geom_torsion_site_symmetry_1
_geom_torsion_site_symmetry_2
_geom_torsion_site_symmetry_3
_geom_torsion_site_symmetry_4
_geom_torsion_publ_flag
N1 C2 C3 C4 0.0(6) . . . . ?
N2 C16 C17 C13 1.1(7) . . . . ?
N2 C18 C19 C20 78.5(5) . . . . ?
N2 C18 C19 C24 -94.7(5) . . . . ?
N3 C26 C27 C28 0.6(7) . . . . ?
N4 C40 C41 C37 -0.6(6) . . . . ?
N4 C42 C43 C44 88.4(4) . . . . ?
N4 C42 C43 C48 -87.6(4) . . . . ?
C1 N1 C2 C3 -170.0(3) . . . . ?
C1 N1 C6 C5 169.5(3) . . . . ?
C1 C46 C47 C48 -176.4(3) 3_666 . . . ?
C2 N1 C1 C46 91.9(4) . . . 3_666 ?
C2 N1 C6 C5 -4.5(6) . . . . ?
C2 C3 C4 C5 -3.1(5) . . . . ?
C2 C3 C4 C7 172.3(3) . . . . ?
C3 C4 C5 C6 2.5(5) . . . . ?
C3 C4 C7 C8 -24.7(5) . . . . ?
C3 C4 C7 C12 160.4(3) . . . . ?
C4 C5 C6 N1 1.2(6) . . . . ?
C4 C7 C8 C9 -173.3(3) . . . . ?
C4 C7 C12 C11 172.8(3) . . . . ?
C5 C4 C7 C8 150.6(3) . . . . ?
C5 C4 C7 C12 -24.2(5) . . . . ?
C6 N1 C1 C46 -82.2(4) . . . 3_666 ?
C6 N1 C2 C3 3.9(6) . . . . ?
C7 C4 C5 C6 -173.0(3) . . . . ?
C7 C8 C9 C10 -0.6(4) . . . . ?
C7 C8 C9 C35 -179.1(3) . . . . ?
C8 C7 C12 C11 -2.0(5) . . . . ?
C8 C9 C10 C11 0.2(5) . . . . ?
C8 C9 C35 C34 175.7(3) . . . . ?
C8 C9 C35 C36 -2.1(4) . . . . ?
C9 C10 C11 C12 -0.6(5) . . . . ?
C9 C10 C11 C13 174.7(3) . . . . ?
C9 C35 C36 C31 176.0(3) . . . . ?
C10 C9 C35 C34 -2.7(4) . . . . ?
C10 C9 C35 C36 179.5(3) . . . . ?
C10 C11 C12 C7 1.6(5) . . . . ?
C10 C11 C13 C14 24.6(5) . . . . ?
C10 C11 C13 C17 -151.5(4) . . . . ?
C11 C13 C14 C15 -169.5(4) . . . . ?
C11 C13 C17 C16 169.8(4) . . . . ?
C12 C7 C8 C9 1.6(5) . . . . ?
C12 C11 C13 C14 -160.1(3) . . . . ?
C12 C11 C13 C17 23.8(5) . . . . ?
C13 C11 C12 C7 -173.7(3) . . . . ?
C13 C14 C15 N2 -1.4(6) . . . . ?
C14 C13 C17 C16 -6.6(6) . . . . ?
C15 N2 C16 C17 4.8(7) . . . . ?
C15 N2 C18 C19 -96.4(5) . . . . ?
C16 N2 C15 C14 -4.6(7) . . . . ?
C16 N2 C18 C19 75.3(5) . . . . ?
C17 C13 C14 C15 6.8(6) . . . . ?
C18 N2 C15 C14 166.8(4) . . . . ?
C18 N2 C16 C17 -166.8(4) . . . . ?
C18 C19 C20 C21 -171.3(4) . . . . ?
C18 C19 C24 C23 171.6(4) . . . . ?
C19 C20 C21 C22 -0.3(7) . . . . ?
C20 C19 C24 C23 -1.4(7) . . . . ?
C20 C21 C22 C23 -1.9(7) . . . . ?
C20 C21 C22 C25 175.0(5) . . . 3_666 ?
C21 C22 C23 C24 2.4(7) . . . . ?
C22 C23 C24 C19 -0.8(7) . . . . ?
C24 C19 C20 C21 1.9(7) . . . . ?
C25 N3 C26 C27 -177.8(5) . . . . ?
C25 N3 C30 C29 179.0(5) . . . . ?
C25 C22 C23 C24 -174.5(5) 3_666 . . . ?
C26 N3 C25 C22 69.0(6) . . . 3_666 ?
C26 N3 C30 C29 2.7(8) . . . . ?
C26 C27 C28 C29 -0.8(6) . . . . ?
C26 C27 C28 C31 -179.8(4) . . . . ?
C27 C28 C29 C30 1.9(7) . . . . ?
C27 C28 C31 C32 11.2(5) . . . . ?
C27 C28 C31 C36 -168.5(3) . . . . ?
C28 C29 C30 N3 -2.9(8) . . . . ?
C28 C31 C32 C33 179.2(3) . . . . ?
C28 C31 C36 C35 -178.2(3) . . . . ?
C29 C28 C31 C32 -167.8(4) . . . . ?
C29 C28 C31 C36 12.5(5) . . . . ?
C30 N3 C25 C22 -107.3(5) . . . 3_666 ?
C30 N3 C26 C27 -1.5(8) . . . . ?
C31 C28 C29 C30 -179.0(4) . . . . ?
C31 C32 C33 C34 -0.2(4) . . . . ?
C31 C32 C33 C37 179.8(3) . . . . ?
C32 C31 C36 C35 2.1(5) . . . . ?
C32 C33 C34 C35 0.4(4) . . . . ?
C32 C33 C37 C38 16.7(5) . . . . ?
C32 C33 C37 C41 -164.1(3) . . . . ?
C33 C34 C35 C9 -177.3(3) . . . . ?
C33 C34 C35 C36 0.6(4) . . . . ?
C33 C37 C38 C39 -177.0(4) . . . . ?
C33 C37 C41 C40 176.7(3) . . . . ?
C34 C33 C37 C38 -163.3(3) . . . . ?
C34 C33 C37 C41 15.8(5) . . . . ?
C34 C35 C36 C31 -1.9(5) . . . . ?
C35 C9 C10 C11 178.7(3) . . . . ?
C36 C31 C32 C33 -1.0(5) . . . . ?
C37 C33 C34 C35 -179.6(3) . . . . ?
C37 C38 C39 N4 1.3(8) . . . . ?
C38 C37 C41 C40 -4.1(5) . . . . ?
C39 N4 C40 C41 6.0(6) . . . . ?
C39 N4 C42 C43 -88.4(5) . . . . ?
C40 N4 C39 C38 -6.3(7) . . . . ?
C40 N4 C42 C43 88.1(4) . . . . ?
C41 C37 C38 C39 3.8(6) . . . . ?
C42 N4 C39 C38 170.2(4) . . . . ?
C42 N4 C40 C41 -170.5(4) . . . . ?
C42 C43 C44 C45 -175.0(3) . . . . ?
C42 C43 C48 C47 175.0(3) . . . . ?
C43 C44 C45 C46 0.4(5) . . . . ?
C44 C43 C48 C47 -1.0(5) . . . . ?
C44 C45 C46 C1 176.4(3) . . . 3_666 ?
C44 C45 C46 C47 -1.9(5) . . . . ?
C45 C46 C47 C48 1.9(5) . . . . ?
C46 C47 C48 C43 -0.5(5) . . . . ?
C48 C43 C44 C45 1.1(5) . . . . ?
Br1 C53 C54 N6 177.7(3) . . . . ?
Br1 C53 C54 C55 -0.9(5) . . . . ?
N5 C49 C50 C51 -0.5(5) . . . . ?
N5 C52 C53 Br1 178.4(3) . . . . ?
N5 C52 C53 C54 -3.7(7) . . . . ?
N6 C54 C55 C56 -0.5(5) . . . . ?
N6 C57 C58 C49 2.2(6) . . . 3_666 ?
N6 C57 C58 C59 -176.9(4) . . . . ?
C49 N5 C52 C51 0.7(4) . . . . ?
C49 N5 C52 C53 -178.0(4) . . . . ?
C49 C50 C51 C52 1.0(5) . . . . ?
C49 C58 C59 C60 117.3(5) 3_666 . . . ?
C49 C58 C59 C64 -61.2(6) 3_666 . . . ?
C50 C51 C52 N5 -1.1(5) . . . . ?
C50 C51 C52 C53 177.6(4) . . . . ?
C51 C52 C53 Br1 -0.1(6) . . . . ?
C51 C52 C53 C54 177.8(4) . . . . ?
C52 N5 C49 C50 -0.1(4) . . . . ?
C52 N5 C49 C58 -177.4(4) . . . 3_666 ?
C52 C53 C54 N6 -0.3(7) . . . . ?
C52 C53 C54 C55 -178.9(4) . . . . ?
C53 C54 C55 C56 178.2(4) . . . . ?
C54 N6 C57 C56 -0.3(4) . . . . ?
C54 N6 C57 C58 178.0(4) . . . . ?
C54 C55 C56 C57 0.4(5) . . . . ?
C55 C56 C57 N6 -0.1(5) . . . . ?
C55 C56 C57 C58 -178.4(4) . . . . ?
C56 C57 C58 C49 -179.7(4) . . . 3_666 ?
C56 C57 C58 C59 1.1(6) . . . . ?
C57 N6 C54 C53 -178.3(4) . . . . ?
C57 N6 C54 C55 0.5(4) . . . . ?
C57 C58 C59 C60 -63.5(6) . . . . ?
C57 C58 C59 C64 118.0(5) . . . . ?
C58 C49 C50 C51 176.9(4) 3_666 . . . ?
C58 C59 C60 C61 -179.8(6) . . . . ?
C58 C59 C64 C63 178.9(5) . . . . ?
C59 C60 C61 C62 1.9(10) . . . . ?
C60 C59 C64 C63 0.3(8) . . . . ?
C60 C61 C62 C63 -1.8(11) . . . . ?
C61 C62 C63 C64 1.0(11) . . . . ?
C62 C63 C64 C59 -0.3(9) . . . . ?
C64 C59 C60 C61 -1.2(9) . . . . ?

loop_
_exptl_oxdiff_crystal_face_indexfrac_h
_exptl_oxdiff_crystal_face_indexfrac_k
_exptl_oxdiff_crystal_face_indexfrac_l
_exptl_oxdiff_crystal_face_x
_exptl_oxdiff_crystal_face_y
_exptl_oxdiff_crystal_face_z
-0.9999 0.9999 0.9999 -0.0197 0.0391 0.0261
0.9999 -0.9999 -0.9999 0.0197 -0.0391 -0.0261
0.0000 -1.0000 1.0000 0.0253 -0.0206 0.0377
-0.0000 1.0000 -1.0000 -0.0253 0.0206 -0.0377
-0.9999 -0.0000 -0.0000 -0.0387 -0.0023 0.0059
0.9999 0.0000 0.0000 0.0387 0.0023 -0.0059

loop_
_smtbx_masks_void_nr
_smtbx_masks_void_average_x
_smtbx_masks_void_average_y
_smtbx_masks_void_average_z
_smtbx_masks_void_volume
_smtbx_masks_void_count_electrons
_smtbx_masks_void_content
1 -0.745 -0.679 -0.847 2525.5 463.6 ?
